data_4076454
loop_
_publ_author_name
'Lohan, Manja'
'Milde, Bianca'
'Heider, Silvio'
'Speck, J. Matth\"aus'
'Krau\&se, Sabrina'
'Schaarschmidt, Dieter'
'R\"uffer, Tobias'
'Lang, Heinrich'

_publ_section_title
;
 Synthesis, Electrochemistry, Spectroelectrochemistry, and Solid-State
 Structures of Palladium Biferrocenylphosphines and Their Use in C,C
 Cross-Coupling Reactions
;
_journal_issue 6
_journal_name_full Organometallics
_journal_page_first 2310
_journal_paper_doi 10.1021/om201220w
_journal_volume 31
_journal_year 2012
_chemical_formula_moiety 'C28 H23 Fe2 O2 P Se'
_chemical_formula_sum 'C28 H23 Fe2 O2 P Se'
_chemical_formula_weight 613.09
_chemical_name_systematic
;
 ?
;
_space_group_IT_number 14
_symmetry_cell_setting monoclinic
_symmetry_space_group_name_Hall '-P 2ybc'
_symmetry_space_group_name_H-M 'P 1 21/c 1'
_atom_sites_solution_hydrogens geom
_atom_sites_solution_primary direct
_atom_sites_solution_secondary difmap
_audit_creation_method SHELXL-97
_cell_angle_alpha 90.00
_cell_angle_beta 115.506(4)
_cell_angle_gamma 90.00
_cell_formula_units_Z 4
_cell_length_a 15.7202(5)
_cell_length_b 11.3121(4)
_cell_length_c 14.7160(4)
_cell_measurement_reflns_used 6646
_cell_measurement_temperature 105
_cell_measurement_theta_max 61.9991
_cell_measurement_theta_min 3.1090
_cell_volume 2361.88(15)
_computing_cell_refinement
;
CrysAlis RED, Oxford Diffraction Ltd.,
Version 1.171.32.5 (release 08-05-2007 CrysAlis171 .NET)
(compiled May  8 2007,13:10:02)
;
_computing_data_collection
;
CrysAlis CCD, Oxford Diffraction Ltd.,
Version 1.171.32.5 (release 08-05-2007 CrysAlis171 .NET)
(compiled May  8 2007,13:10:02)
;
_computing_data_reduction
;
CrysAlis RED, Oxford Diffraction Ltd.,
Version 1.171.32.5 (release 08-05-2007 CrysAlis171 .NET)
(compiled May  8 2007,13:10:02)
;
_computing_structure_refinement 'SHELXL-97 (Sheldrick, 1997)'
_computing_structure_solution 'SHELXS-97 (Sheldrick, 1990)'
_diffrn_ambient_temperature 105
_diffrn_measured_fraction_theta_full 0.988
_diffrn_measured_fraction_theta_max 0.988
_diffrn_measurement_device_type 'Oxford Gemini S'
_diffrn_measurement_method '\w scans'
_diffrn_radiation_monochromator graphite
_diffrn_radiation_source 'fine-focus sealed tube'
_diffrn_radiation_type CuK\a
_diffrn_radiation_wavelength 1.54184
_diffrn_reflns_av_R_equivalents 0.0408
_diffrn_reflns_av_sigmaI/netI 0.0386
_diffrn_reflns_limit_h_max 18
_diffrn_reflns_limit_h_min -18
_diffrn_reflns_limit_k_max 12
_diffrn_reflns_limit_k_min -11
_diffrn_reflns_limit_l_max 16
_diffrn_reflns_limit_l_min -16
_diffrn_reflns_number 11000
_diffrn_reflns_theta_full 61.98
_diffrn_reflns_theta_max 61.98
_diffrn_reflns_theta_min 3.11
_diffrn_standards_decay_% 0
_diffrn_standards_interval_count 50
_diffrn_standards_interval_time 5
_diffrn_standards_number 1
_exptl_absorpt_coefficient_mu 12.451
_exptl_absorpt_correction_T_max 1.00000
_exptl_absorpt_correction_T_min 0.18468
_exptl_absorpt_correction_type multi-scan
_exptl_absorpt_process_details
;
CrysAlis RED, Oxford Diffraction Ltd.,
Version 1.171.32.5 (release 08-05-2007 CrysAlis171 .NET)
(compiled May  8 2007,13:10:02)
Empirical absorption correction using spherical harmonics,
 implemented in SCALE3 ABSPACK scaling algorithm.
;
_exptl_crystal_colour orange
_exptl_crystal_density_diffrn 1.724
_exptl_crystal_density_method 'not measured'
_exptl_crystal_description plate
_exptl_crystal_F_000 1232
_exptl_crystal_size_max 0.4
_exptl_crystal_size_mid 0.4
_exptl_crystal_size_min 0.06
_refine_diff_density_max 0.755
_refine_diff_density_min -0.685
_refine_diff_density_rms 0.125
_refine_ls_extinction_method none
_refine_ls_goodness_of_fit_ref 1.104
_refine_ls_hydrogen_treatment constr
_refine_ls_matrix_type full
_refine_ls_number_parameters 301
_refine_ls_number_reflns 3672
_refine_ls_number_restraints 260
_refine_ls_restrained_S_all 1.068
_refine_ls_R_factor_all 0.0484
_refine_ls_R_factor_gt 0.0384
_refine_ls_shift/su_max 0.000
_refine_ls_shift/su_mean 0.000
_refine_ls_structure_factor_coef Fsqd
_refine_ls_weighting_details 'calc w=1/[\s^2^(Fo^2^)+(0.0848P)^2^+0.0000P] where P=(Fo^2^+2Fc^2^)/3'
_refine_ls_weighting_scheme calc
_refine_ls_wR_factor_gt 0.1056
_refine_ls_wR_factor_ref 0.1221
_reflns_number_gt 3075
_reflns_number_total 3672
_reflns_threshold_expression >2sigma(I)
_cod_data_source_file om201220w_si_001.cif
_cod_data_source_block manja35
_cod_original_cell_volume 2361.88(13)
_cod_original_sg_symbol_H-M P2(1)/c
_cod_database_code 4076454

loop_
_symmetry_equiv_pos_as_xyz
'x, y, z'
'-x, y+1/2, -z+1/2'
'-x, -y, -z'
'x, -y-1/2, z-1/2'

loop_
_atom_site_label
_atom_site_type_symbol
_atom_site_fract_x
_atom_site_fract_y
_atom_site_fract_z
_atom_site_U_iso_or_equiv
_atom_site_adp_type
_atom_site_occupancy
_atom_site_symmetry_multiplicity
_atom_site_calc_flag
_atom_site_refinement_flags
C1 C -0.3733(3) 0.2838(4) 0.2983(3) 0.0305(11) Uani 1 1 d U
H1 H -0.3178 0.2633 0.3534 0.037 Uiso 1 1 calc R
C2 C -0.4152(3) 0.3957(5) 0.2785(3) 0.0281(10) Uani 1 1 d U
H2 H -0.3922 0.4626 0.3184 0.034 Uiso 1 1 calc R
C3 C -0.4987(3) 0.3899(6) 0.1875(3) 0.0353(12) Uani 1 1 d U
H3 H -0.5402 0.4521 0.1579 0.042 Uiso 1 1 calc R
C4 C -0.5079(3) 0.2748(6) 0.1497(4) 0.0439(14) Uani 1 1 d U
H4 H -0.5558 0.2471 0.0901 0.053 Uiso 1 1 calc R
C5 C -0.4304(4) 0.2077(5) 0.2196(4) 0.0424(12) Uani 1 1 d U
H5 H -0.4194 0.1278 0.2142 0.051 Uiso 1 1 calc R
C6 C -0.2474(3) 0.3478(4) 0.1773(3) 0.0176(2) Uani 1 1 d U
C7 C -0.2851(3) 0.4636(4) 0.1649(3) 0.0182(8) Uani 1 1 d U
H7 H -0.2601 0.5258 0.2100 0.022 Uiso 1 1 calc R
C8 C -0.3671(3) 0.4691(4) 0.0725(3) 0.0231(9) Uani 1 1 d U
H8 H -0.4048 0.5354 0.0467 0.028 Uiso 1 1 calc R
C9 C -0.3819(3) 0.3575(4) 0.0265(3) 0.0219(9) Uani 1 1 d U
H9 H -0.4313 0.3369 -0.0347 0.026 Uiso 1 1 calc R
C10 C -0.3078(3) 0.2814(4) 0.0903(3) 0.0193(9) Uani 1 1 d U
H10 H -0.3000 0.2025 0.0777 0.023 Uiso 1 1 calc R
C11 C -0.1670(3) 0.3009(4) 0.2645(3) 0.0165(9) Uani 1 1 d U
C12 C -0.1401(3) 0.1795(4) 0.2831(3) 0.0204(9) Uani 1 1 d U
H12 H -0.1689 0.1163 0.2405 0.025 Uiso 1 1 calc R
C13 C -0.0605(3) 0.1731(4) 0.3797(3) 0.0224(10) Uani 1 1 d .
H13 H -0.0294 0.1043 0.4111 0.027 Uiso 1 1 calc R
C14 C -0.0374(3) 0.2882(4) 0.4189(3) 0.0228(10) Uani 1 1 d .
H14 H 0.0113 0.3088 0.4806 0.027 Uiso 1 1 calc R
C15 C -0.1018(3) 0.3674(4) 0.3473(3) 0.0175(9) Uani 1 1 d U
H15 H -0.1014 0.4493 0.3536 0.021 Uiso 1 1 calc R
C16 C 0.1049(3) 0.3107(4) 0.3112(3) 0.0162(9) Uani 1 1 d .
C17 C 0.0427(3) 0.3975(4) 0.2432(3) 0.0161(8) Uani 1 1 d .
H17 H 0.0442 0.4786 0.2541 0.019 Uiso 1 1 calc R
C18 C -0.0214(3) 0.3359(4) 0.1562(3) 0.0176(9) Uani 1 1 d .
H18 H -0.0691 0.3700 0.0997 0.021 Uiso 1 1 calc R
C19 C 0.0000(3) 0.2134(4) 0.1706(3) 0.0187(9) Uani 1 1 d .
H19 H -0.0322 0.1539 0.1252 0.022 Uiso 1 1 calc R
C20 C 0.0778(3) 0.1963(4) 0.2645(3) 0.0170(9) Uani 1 1 d .
H20 H 0.1063 0.1245 0.2914 0.020 Uiso 1 1 calc R
C21 C 0.2112(3) 0.2194(4) 0.5096(3) 0.0176(9) Uani 1 1 d .
C22 C 0.2072(3) 0.2115(4) 0.5990(3) 0.0232(10) Uani 1 1 d .
H22 H 0.1982 0.2730 0.6359 0.028 Uiso 1 1 calc R
C23 C 0.2196(3) 0.0891(4) 0.6256(3) 0.0258(10) Uani 1 1 d .
H23 H 0.2198 0.0553 0.6833 0.031 Uiso 1 1 calc R
C24 C 0.2308(3) 0.0323(4) 0.5517(3) 0.0262(10) Uani 1 1 d .
H24 H 0.2405 -0.0486 0.5501 0.031 Uiso 1 1 calc R
C25 C 0.3019(3) 0.3466(4) 0.4048(3) 0.0160(9) Uani 1 1 d .
C26 C 0.3707(3) 0.4264(5) 0.4270(3) 0.0241(10) Uani 1 1 d .
H26 H 0.3780 0.4958 0.4635 0.029 Uiso 1 1 calc R
C27 C 0.4298(3) 0.3853(5) 0.3846(3) 0.0297(11) Uani 1 1 d .
H27 H 0.4840 0.4218 0.3877 0.036 Uiso 1 1 calc R
C28 C 0.3925(3) 0.2828(5) 0.3385(3) 0.0277(11) Uani 1 1 d .
H28 H 0.4174 0.2367 0.3035 0.033 Uiso 1 1 calc R
O1 O 0.2257(2) 0.1113(3) 0.4785(2) 0.0246(7) Uani 1 1 d .
O2 O 0.31330(18) 0.2554(3) 0.35006(19) 0.0218(7) Uani 1 1 d .
P1 P 0.19901(6) 0.34444(9) 0.43023(7) 0.0137(2) Uani 1 1 d .
Se1 Se 0.18902(3) 0.50131(4) 0.49958(3) 0.02180(17) Uani 1 1 d .
Fe1 Fe -0.38261(4) 0.34519(6) 0.16401(4) 0.0176(2) Uani 1 1 d U
Fe2 Fe -0.02944(4) 0.27562(6) 0.28462(4) 0.01259(19) Uani 1 1 d .

loop_
_atom_site_aniso_label
_atom_site_aniso_U_11
_atom_site_aniso_U_22
_atom_site_aniso_U_33
_atom_site_aniso_U_23
_atom_site_aniso_U_13
_atom_site_aniso_U_12
C1 0.022(2) 0.041(3) 0.033(2) 0.012(2) 0.0163(17) -0.001(2)
C2 0.018(2) 0.051(3) 0.024(2) -0.011(2) 0.0178(16) -0.005(2)
C3 0.016(2) 0.071(4) 0.026(2) 0.003(2) 0.0160(17) 0.009(2)
C4 0.026(2) 0.079(4) 0.033(2) -0.021(3) 0.0180(19) -0.032(2)
C5 0.053(3) 0.038(3) 0.063(3) -0.006(2) 0.050(3) -0.017(2)
C6 0.0090(3) 0.0274(4) 0.0178(3) -0.0031(3) 0.0071(2) -0.0023(3)
C7 0.0128(18) 0.021(2) 0.0245(19) 0.0003(17) 0.0115(15) -0.0033(16)
C8 0.0146(19) 0.035(3) 0.023(2) 0.0050(18) 0.0107(16) 0.0015(18)
C9 0.0136(19) 0.037(3) 0.0156(18) -0.0021(17) 0.0069(15) 0.0005(17)
C10 0.019(2) 0.020(2) 0.0225(19) -0.0047(17) 0.0120(15) -0.0023(16)
C11 0.0062(17) 0.029(3) 0.0192(18) 0.0007(18) 0.0102(14) 0.0007(16)
C12 0.0146(19) 0.022(2) 0.030(2) 0.0049(19) 0.0148(17) -0.0035(17)
C13 0.017(2) 0.031(3) 0.024(2) 0.009(2) 0.0132(17) 0.0056(19)
C14 0.015(2) 0.044(3) 0.0146(18) 0.0030(19) 0.0108(16) 0.0064(19)
C15 0.0169(19) 0.024(2) 0.0171(18) -0.0001(17) 0.0125(16) 0.0036(17)
C16 0.0072(18) 0.030(3) 0.0127(17) 0.0017(17) 0.0058(14) 0.0030(17)
C17 0.0152(19) 0.013(2) 0.0182(18) 0.0006(17) 0.0057(15) 0.0006(16)
C18 0.0120(19) 0.030(3) 0.0121(17) 0.0013(17) 0.0066(15) -0.0009(17)
C19 0.0163(19) 0.030(3) 0.0154(18) -0.0093(18) 0.0122(16) -0.0079(18)
C20 0.0135(19) 0.023(2) 0.0209(19) -0.0080(18) 0.0129(16) -0.0018(17)
C21 0.0084(18) 0.027(3) 0.0189(18) 0.0008(17) 0.0070(15) 0.0017(17)
C22 0.019(2) 0.036(3) 0.0181(19) 0.0020(19) 0.0111(16) 0.0000(19)
C23 0.022(2) 0.037(3) 0.021(2) 0.007(2) 0.0115(17) 0.000(2)
C24 0.024(2) 0.018(3) 0.033(2) 0.011(2) 0.0092(18) -0.0004(19)
C25 0.0107(19) 0.019(2) 0.0185(19) 0.0056(17) 0.0067(15) 0.0054(16)
C26 0.016(2) 0.033(3) 0.025(2) 0.003(2) 0.0108(17) -0.0031(19)
C27 0.015(2) 0.043(3) 0.033(2) 0.014(2) 0.0127(18) 0.000(2)
C28 0.017(2) 0.044(3) 0.026(2) 0.013(2) 0.0121(18) 0.009(2)
O1 0.0318(17) 0.0196(18) 0.0209(14) 0.0016(13) 0.0098(12) 0.0039(13)
O2 0.0167(14) 0.0321(18) 0.0217(14) -0.0025(13) 0.0130(11) 0.0005(13)
P1 0.0096(5) 0.0188(6) 0.0130(5) 0.0003(4) 0.0052(4) 0.0005(4)
Se1 0.0200(3) 0.0232(3) 0.0198(3) -0.00465(18) 0.00627(19) 0.00311(18)
Fe1 0.0090(3) 0.0274(4) 0.0178(3) -0.0031(3) 0.0071(2) -0.0023(3)
Fe2 0.0091(3) 0.0187(4) 0.0119(3) 0.0002(2) 0.0063(2) 0.0001(2)

loop_
_atom_type_symbol
_atom_type_description
_atom_type_scat_dispersion_real
_atom_type_scat_dispersion_imag
_atom_type_scat_source
C C 0.0181 0.0091 'International Tables Vol C Tables 4.2.6.8 and 6.1.1.4'
H H 0.0000 0.0000 'International Tables Vol C Tables 4.2.6.8 and 6.1.1.4'
O O 0.0492 0.0322 'International Tables Vol C Tables 4.2.6.8 and 6.1.1.4'
P P 0.2955 0.4335 'International Tables Vol C Tables 4.2.6.8 and 6.1.1.4'
Se Se -0.7943 1.1372 'International Tables Vol C Tables 4.2.6.8 and 6.1.1.4'
Fe Fe -1.1336 3.1974 'International Tables Vol C Tables 4.2.6.8 and 6.1.1.4'

loop_
_geom_angle_atom_site_label_1
_geom_angle_atom_site_label_2
_geom_angle_atom_site_label_3
_geom_angle
C2 C1 C5 107.8(4)
C2 C1 Fe1 70.1(2)
C5 C1 Fe1 70.0(3)
C2 C1 H1 126.1
C5 C1 H1 126.1
Fe1 C1 H1 125.4
C1 C2 C3 108.4(4)
C1 C2 Fe1 69.8(3)
C3 C2 Fe1 70.5(2)
C1 C2 H2 125.8
C3 C2 H2 125.8
Fe1 C2 H2 125.5
C4 C3 C2 108.3(5)
C4 C3 Fe1 69.7(3)
C2 C3 Fe1 69.1(2)
C4 C3 H3 125.8
C2 C3 H3 125.8
Fe1 C3 H3 126.9
C3 C4 C5 107.3(4)
C3 C4 Fe1 70.5(3)
C5 C4 Fe1 69.4(3)
C3 C4 H4 126.3
C5 C4 H4 126.3
Fe1 C4 H4 125.3
C1 C5 C4 108.1(5)
C1 C5 Fe1 69.6(3)
C4 C5 Fe1 69.8(3)
C1 C5 H5 126.0
C4 C5 H5 126.0
Fe1 C5 H5 126.3
C7 C6 C10 106.8(4)
C7 C6 C11 127.2(4)
C10 C6 C11 125.8(4)
C7 C6 Fe1 69.0(2)
C10 C6 Fe1 69.3(2)
C11 C6 Fe1 123.3(3)
C8 C7 C6 108.8(4)
C8 C7 Fe1 69.5(2)
C6 C7 Fe1 70.4(2)
C8 C7 H7 125.6
C6 C7 H7 125.6
Fe1 C7 H7 126.1
C9 C8 C7 108.5(4)
C9 C8 Fe1 69.9(3)
C7 C8 Fe1 69.7(2)
C9 C8 H8 125.8
C7 C8 H8 125.8
Fe1 C8 H8 126.2
C8 C9 C10 107.8(3)
C8 C9 Fe1 69.6(2)
C10 C9 Fe1 69.9(2)
C8 C9 H9 126.1
C10 C9 H9 126.1
Fe1 C9 H9 125.9
C9 C10 C6 108.1(4)
C9 C10 Fe1 69.1(2)
C6 C10 Fe1 69.7(2)
C9 C10 H10 126.0
C6 C10 H10 126.0
Fe1 C10 H10 126.9
C15 C11 C12 107.5(3)
C15 C11 C6 126.4(4)
C12 C11 C6 126.2(4)
C15 C11 Fe2 68.2(2)
C12 C11 Fe2 68.6(2)
C6 C11 Fe2 129.2(3)
C11 C12 C13 107.3(4)
C11 C12 Fe2 70.7(2)
C13 C12 Fe2 68.9(2)
C11 C12 H12 126.3
C13 C12 H12 126.3
Fe2 C12 H12 125.5
C14 C13 C12 108.7(4)
C14 C13 Fe2 70.0(2)
C12 C13 Fe2 69.8(2)
C14 C13 H13 125.6
C12 C13 H13 125.6
Fe2 C13 H13 126.1
C13 C14 C15 107.7(4)
C13 C14 Fe2 69.5(2)
C15 C14 Fe2 69.3(2)
C13 C14 H14 126.2
C15 C14 H14 126.2
Fe2 C14 H14 126.6
C14 C15 C11 108.8(4)
C14 C15 Fe2 69.8(2)
C11 C15 Fe2 71.2(2)
C14 C15 H15 125.6
C11 C15 H15 125.6
Fe2 C15 H15 124.9
C20 C16 C17 107.9(3)
C20 C16 P1 127.7(3)
C17 C16 P1 124.4(3)
C20 C16 Fe2 70.1(2)
C17 C16 Fe2 70.0(2)
P1 C16 Fe2 126.22(19)
C18 C17 C16 107.3(4)
C18 C17 Fe2 70.6(2)
C16 C17 Fe2 68.3(2)
C18 C17 H17 126.3
C16 C17 H17 126.3
Fe2 C17 H17 126.3
C19 C18 C17 108.2(3)
C19 C18 Fe2 69.2(2)
C17 C18 Fe2 68.7(2)
C19 C18 H18 125.9
C17 C18 H18 125.9
Fe2 C18 H18 127.8
C20 C19 C18 109.3(4)
C20 C19 Fe2 69.5(2)
C18 C19 Fe2 70.4(2)
C20 C19 H19 125.4
C18 C19 H19 125.4
Fe2 C19 H19 126.3
C19 C20 C16 107.4(4)
C19 C20 Fe2 70.1(2)
C16 C20 Fe2 68.3(2)
C19 C20 H20 126.3
C16 C20 H20 126.3
Fe2 C20 H20 126.8
C22 C21 O1 110.8(4)
C22 C21 P1 130.7(4)
O1 C21 P1 118.5(3)
C21 C22 C23 105.9(4)
C21 C22 H22 127.1
C23 C22 H22 127.1
C24 C23 C22 107.0(4)
C24 C23 H23 126.5
C22 C23 H23 126.5
C23 C24 O1 110.0(4)
C23 C24 H24 125.0
O1 C24 H24 125.0
C26 C25 O2 110.8(4)
C26 C25 P1 131.2(3)
O2 C25 P1 117.9(3)
C25 C26 C27 106.8(4)
C25 C26 H26 126.6
C27 C26 H26 126.6
C28 C27 C26 106.4(4)
C28 C27 H27 126.8
C26 C27 H27 126.8
C27 C28 O2 110.9(4)
C27 C28 H28 124.6
O2 C28 H28 124.6
C21 O1 C24 106.4(3)
C28 O2 C25 105.1(3)
C16 P1 C21 106.41(19)
C16 P1 C25 103.72(17)
C21 P1 C25 106.92(18)
C16 P1 Se1 117.24(15)
C21 P1 Se1 111.24(14)
C25 P1 Se1 110.60(14)
C8 Fe1 C7 40.81(16)
C8 Fe1 C9 40.42(19)
C7 Fe1 C9 68.52(17)
C8 Fe1 C1 154.0(2)
C7 Fe1 C1 118.63(17)
C9 Fe1 C1 163.5(2)
C8 Fe1 C2 119.9(2)
C7 Fe1 C2 105.48(18)
C9 Fe1 C2 155.87(19)
C1 Fe1 C2 40.1(2)
C8 Fe1 C10 68.36(18)
C7 Fe1 C10 68.37(17)
C9 Fe1 C10 41.02(16)
C1 Fe1 C10 125.20(18)
C2 Fe1 C10 160.47(17)
C8 Fe1 C5 163.8(2)
C7 Fe1 C5 154.8(2)
C9 Fe1 C5 127.7(2)
C1 Fe1 C5 40.4(2)
C2 Fe1 C5 67.5(2)
C10 Fe1 C5 109.8(2)
C8 Fe1 C6 68.76(17)
C7 Fe1 C6 40.65(17)
C9 Fe1 C6 69.17(15)
C1 Fe1 C6 105.89(17)
C2 Fe1 C6 122.40(16)
C10 Fe1 C6 41.02(16)
C5 Fe1 C6 121.1(2)
C8 Fe1 C4 125.8(2)
C7 Fe1 C4 161.1(2)
C9 Fe1 C4 109.96(18)
C1 Fe1 C4 68.39(19)
C2 Fe1 C4 67.77(19)
C10 Fe1 C4 123.76(19)
C5 Fe1 C4 40.8(2)
C6 Fe1 C4 158.0(2)
C8 Fe1 C3 108.0(2)
C7 Fe1 C3 123.9(2)
C9 Fe1 C3 122.30(17)
C1 Fe1 C3 67.68(19)
C2 Fe1 C3 40.38(17)
C10 Fe1 C3 158.25(17)
C5 Fe1 C3 67.4(2)
C6 Fe1 C3 159.6(2)
C4 Fe1 C3 39.8(2)
C16 Fe2 C15 123.78(17)
C16 Fe2 C13 121.41(16)
C15 Fe2 C13 68.38(18)
C16 Fe2 C14 107.13(15)
C15 Fe2 C14 40.87(16)
C13 Fe2 C14 40.46(19)
C16 Fe2 C17 41.67(16)
C15 Fe2 C17 106.43(18)
C13 Fe2 C17 157.17(16)
C14 Fe2 C17 121.14(17)
C16 Fe2 C20 41.64(17)
C15 Fe2 C20 161.75(15)
C13 Fe2 C20 107.89(18)
C14 Fe2 C20 124.81(16)
C17 Fe2 C20 69.70(17)
C16 Fe2 C12 157.40(18)
C15 Fe2 C12 68.68(18)
C13 Fe2 C12 41.24(16)
C14 Fe2 C12 68.93(17)
C17 Fe2 C12 159.62(16)
C20 Fe2 C12 121.13(18)
C16 Fe2 C19 68.86(15)
C15 Fe2 C19 156.34(16)
C13 Fe2 C19 125.04(18)
C14 Fe2 C19 161.52(19)
C17 Fe2 C19 68.65(17)
C20 Fe2 C19 40.35(16)
C12 Fe2 C19 107.44(17)
C16 Fe2 C18 68.93(15)
C15 Fe2 C18 120.94(17)
C13 Fe2 C18 161.22(18)
C14 Fe2 C18 156.69(19)
C17 Fe2 C18 40.64(15)
C20 Fe2 C18 68.43(17)
C12 Fe2 C18 123.59(16)
C19 Fe2 C18 40.40(18)
C16 Fe2 C11 160.48(18)
C15 Fe2 C11 40.56(16)
C13 Fe2 C11 68.40(16)
C14 Fe2 C11 68.46(15)
C17 Fe2 C11 123.01(16)
C20 Fe2 C11 156.42(16)
C12 Fe2 C11 40.62(17)
C19 Fe2 C11 121.36(15)
C18 Fe2 C11 107.17(15)

loop_
_geom_bond_atom_site_label_1
_geom_bond_atom_site_label_2
_geom_bond_distance
C1 C2 1.398(7)
C1 C5 1.411(7)
C1 Fe1 2.040(4)
C1 H1 0.9300
C2 C3 1.416(6)
C2 Fe1 2.043(4)
C2 H2 0.9300
C3 C4 1.398(8)
C3 Fe1 2.061(4)
C3 H3 0.9300
C4 C5 1.429(8)
C4 Fe1 2.050(5)
C4 H4 0.9300
C5 Fe1 2.045(5)
C5 H5 0.9300
C6 C7 1.417(6)
C6 C10 1.434(6)
C6 C11 1.459(5)
C6 Fe1 2.049(4)
C7 C8 1.416(6)
C7 Fe1 2.031(4)
C7 H7 0.9300
C8 C9 1.404(7)
C8 Fe1 2.029(4)
C8 H8 0.9300
C9 C10 1.429(6)
C9 Fe1 2.033(4)
C9 H9 0.9300
C10 Fe1 2.045(4)
C10 H10 0.9300
C11 C15 1.423(6)
C11 C12 1.429(6)
C11 Fe2 2.072(4)
C12 C13 1.435(6)
C12 Fe2 2.044(4)
C12 H12 0.9300
C13 C14 1.407(7)
C13 Fe2 2.032(4)
C13 H13 0.9300
C14 C15 1.421(6)
C14 Fe2 2.038(4)
C14 H14 0.9300
C15 Fe2 2.032(4)
C15 H15 0.9300
C16 C20 1.441(6)
C16 C17 1.442(6)
C16 P1 1.780(4)
C16 Fe2 2.015(4)
C17 C18 1.425(5)
C17 Fe2 2.038(4)
C17 H17 0.9300
C18 C19 1.420(6)
C18 Fe2 2.064(4)
C18 H18 0.9300
C19 C20 1.410(6)
C19 Fe2 2.048(4)
C19 H19 0.9300
C20 Fe2 2.040(4)
C20 H20 0.9300
C21 C22 1.348(5)
C21 O1 1.359(5)
C21 P1 1.791(4)
C22 C23 1.429(7)
C22 H22 0.9300
C23 C24 1.338(6)
C23 H23 0.9300
C24 O1 1.376(5)
C24 H24 0.9300
C25 C26 1.337(6)
C25 O2 1.368(5)
C25 P1 1.810(4)
C26 C27 1.403(6)
C26 H26 0.9300
C27 C28 1.344(7)
C27 H27 0.9300
C28 O2 1.363(5)
C28 H28 0.9300
P1 Se1 2.0864(11)

loop_
_geom_torsion_atom_site_label_1
_geom_torsion_atom_site_label_2
_geom_torsion_atom_site_label_3
_geom_torsion_atom_site_label_4
_geom_torsion
C5 C1 C2 C3 0.0(5)
Fe1 C1 C2 C3 60.2(3)
C5 C1 C2 Fe1 -60.1(3)
C1 C2 C3 C4 -0.9(5)
Fe1 C2 C3 C4 58.8(3)
C1 C2 C3 Fe1 -59.8(3)
C2 C3 C4 C5 1.4(5)
Fe1 C3 C4 C5 59.9(3)
C2 C3 C4 Fe1 -58.5(3)
C2 C1 C5 C4 0.8(5)
Fe1 C1 C5 C4 -59.4(3)
C2 C1 C5 Fe1 60.2(3)
C3 C4 C5 C1 -1.4(5)
Fe1 C4 C5 C1 59.2(3)
C3 C4 C5 Fe1 -60.6(3)
C10 C6 C7 C8 0.1(5)
C11 C6 C7 C8 -175.7(4)
Fe1 C6 C7 C8 -59.1(3)
C10 C6 C7 Fe1 59.2(3)
C11 C6 C7 Fe1 -116.6(4)
C6 C7 C8 C9 0.3(5)
Fe1 C7 C8 C9 -59.3(3)
C6 C7 C8 Fe1 59.6(3)
C7 C8 C9 C10 -0.6(4)
Fe1 C8 C9 C10 -59.7(3)
C7 C8 C9 Fe1 59.2(3)
C8 C9 C10 C6 0.6(4)
Fe1 C9 C10 C6 -58.9(3)
C8 C9 C10 Fe1 59.6(3)
C7 C6 C10 C9 -0.5(4)
C11 C6 C10 C9 175.4(4)
Fe1 C6 C10 C9 58.5(3)
C7 C6 C10 Fe1 -59.0(3)
C11 C6 C10 Fe1 116.8(4)
C7 C6 C11 C15 -10.7(7)
C10 C6 C11 C15 174.3(3)
Fe1 C6 C11 C15 -98.4(4)
C7 C6 C11 C12 168.3(4)
C10 C6 C11 C12 -6.7(7)
Fe1 C6 C11 C12 80.6(5)
C7 C6 C11 Fe2 -100.9(5)
C10 C6 C11 Fe2 84.0(5)
Fe1 C6 C11 Fe2 171.3(2)
C15 C11 C12 C13 2.3(4)
C6 C11 C12 C13 -176.9(4)
Fe2 C11 C12 C13 59.5(3)
C15 C11 C12 Fe2 -57.2(2)
C6 C11 C12 Fe2 123.6(4)
C11 C12 C13 C14 -1.2(4)
Fe2 C12 C13 C14 59.4(3)
C11 C12 C13 Fe2 -60.7(3)
C12 C13 C14 C15 -0.3(4)
Fe2 C13 C14 C15 59.0(3)
C12 C13 C14 Fe2 -59.3(3)
C13 C14 C15 C11 1.7(4)
Fe2 C14 C15 C11 60.9(3)
C13 C14 C15 Fe2 -59.2(3)
C12 C11 C15 C14 -2.5(4)
C6 C11 C15 C14 176.7(4)
Fe2 C11 C15 C14 -60.0(3)
C12 C11 C15 Fe2 57.5(3)
C6 C11 C15 Fe2 -123.4(4)
C20 C16 C17 C18 0.0(4)
P1 C16 C17 C18 179.0(3)
Fe2 C16 C17 C18 -60.2(3)
C20 C16 C17 Fe2 60.2(3)
P1 C16 C17 Fe2 -120.9(3)
C16 C17 C18 C19 0.6(4)
Fe2 C17 C18 C19 -58.0(3)
C16 C17 C18 Fe2 58.7(3)
C17 C18 C19 C20 -1.1(4)
Fe2 C18 C19 C20 -58.8(3)
C17 C18 C19 Fe2 57.7(3)
C18 C19 C20 C16 1.1(4)
Fe2 C19 C20 C16 -58.3(3)
C18 C19 C20 Fe2 59.3(3)
C17 C16 C20 C19 -0.7(4)
P1 C16 C20 C19 -179.6(3)
Fe2 C16 C20 C19 59.5(3)
C17 C16 C20 Fe2 -60.1(3)
P1 C16 C20 Fe2 121.0(3)
O1 C21 C22 C23 -0.4(5)
P1 C21 C22 C23 178.6(3)
C21 C22 C23 C24 0.4(5)
C22 C23 C24 O1 -0.4(5)
O2 C25 C26 C27 0.1(5)
P1 C25 C26 C27 -177.1(3)
C25 C26 C27 C28 0.3(5)
C26 C27 C28 O2 -0.6(5)
C22 C21 O1 C24 0.2(4)
P1 C21 O1 C24 -178.9(3)
C23 C24 O1 C21 0.1(5)
C27 C28 O2 C25 0.7(4)
C26 C25 O2 C28 -0.5(4)
P1 C25 O2 C28 177.1(3)
C20 C16 P1 C21 -31.9(4)
C17 C16 P1 C21 149.4(3)
Fe2 C16 P1 C21 60.0(3)
C20 C16 P1 C25 80.7(4)
C17 C16 P1 C25 -98.0(3)
Fe2 C16 P1 C25 172.6(3)
C20 C16 P1 Se1 -157.1(3)
C17 C16 P1 Se1 24.2(4)
Fe2 C16 P1 Se1 -65.2(3)
C22 C21 P1 C16 -122.8(4)
O1 C21 P1 C16 56.1(3)
C22 C21 P1 C25 126.9(4)
O1 C21 P1 C25 -54.3(3)
C22 C21 P1 Se1 6.0(4)
O1 C21 P1 Se1 -175.1(2)
C26 C25 P1 C16 130.2(4)
O2 C25 P1 C16 -46.8(3)
C26 C25 P1 C21 -117.6(4)
O2 C25 P1 C21 65.4(3)
C26 C25 P1 Se1 3.6(4)
O2 C25 P1 Se1 -173.4(2)
C9 C8 Fe1 C7 119.7(4)
C7 C8 Fe1 C9 -119.7(4)
C9 C8 Fe1 C1 165.1(4)
C7 C8 Fe1 C1 45.4(5)
C9 C8 Fe1 C2 -161.5(2)
C7 C8 Fe1 C2 78.8(3)
C9 C8 Fe1 C10 38.2(2)
C7 C8 Fe1 C10 -81.5(3)
C9 C8 Fe1 C5 -48.2(8)
C7 C8 Fe1 C5 -168.0(7)
C9 C8 Fe1 C6 82.4(3)
C7 C8 Fe1 C6 -37.3(2)
C9 C8 Fe1 C4 -78.6(3)
C7 C8 Fe1 C4 161.7(3)
C9 C8 Fe1 C3 -119.0(3)
C7 C8 Fe1 C3 121.3(3)
C6 C7 Fe1 C8 -119.9(4)
C8 C7 Fe1 C9 37.2(3)
C6 C7 Fe1 C9 -82.6(3)
C8 C7 Fe1 C1 -159.2(3)
C6 C7 Fe1 C1 81.0(3)
C8 C7 Fe1 C2 -118.1(3)
C6 C7 Fe1 C2 122.1(2)
C8 C7 Fe1 C10 81.5(3)
C6 C7 Fe1 C10 -38.4(2)
C8 C7 Fe1 C5 172.1(4)
C6 C7 Fe1 C5 52.3(5)
C8 C7 Fe1 C6 119.9(4)
C8 C7 Fe1 C4 -51.8(6)
C6 C7 Fe1 C4 -171.7(5)
C8 C7 Fe1 C3 -78.1(3)
C6 C7 Fe1 C3 162.1(2)
C10 C9 Fe1 C8 118.9(3)
C8 C9 Fe1 C7 -37.6(2)
C10 C9 Fe1 C7 81.3(3)
C8 C9 Fe1 C1 -156.6(6)
C10 C9 Fe1 C1 -37.7(7)
C8 C9 Fe1 C2 42.2(5)
C10 C9 Fe1 C2 161.1(4)
C8 C9 Fe1 C10 -118.9(3)
C8 C9 Fe1 C5 164.8(3)
C10 C9 Fe1 C5 -76.3(3)
C8 C9 Fe1 C6 -81.3(3)
C10 C9 Fe1 C6 37.6(2)
C8 C9 Fe1 C4 122.2(3)
C10 C9 Fe1 C4 -118.9(3)
C8 C9 Fe1 C3 79.8(3)
C10 C9 Fe1 C3 -161.4(3)
C2 C1 Fe1 C8 47.8(5)
C5 C1 Fe1 C8 166.3(4)
C2 C1 Fe1 C7 79.8(3)
C5 C1 Fe1 C7 -161.6(3)
C2 C1 Fe1 C9 -168.2(5)
C5 C1 Fe1 C9 -49.6(7)
C5 C1 Fe1 C2 118.5(4)
C2 C1 Fe1 C10 162.4(3)
C5 C1 Fe1 C10 -79.1(3)
C2 C1 Fe1 C5 -118.5(4)
C2 C1 Fe1 C6 121.8(3)
C5 C1 Fe1 C6 -119.7(3)
C2 C1 Fe1 C4 -80.7(3)
C5 C1 Fe1 C4 37.8(3)
C2 C1 Fe1 C3 -37.7(3)
C5 C1 Fe1 C3 80.8(3)
C1 C2 Fe1 C8 -158.0(3)
C3 C2 Fe1 C8 82.8(4)
C1 C2 Fe1 C7 -116.3(3)
C3 C2 Fe1 C7 124.5(3)
C1 C2 Fe1 C9 171.8(4)
C3 C2 Fe1 C9 52.6(6)
C3 C2 Fe1 C1 -119.2(4)
C1 C2 Fe1 C10 -47.6(7)
C3 C2 Fe1 C10 -166.8(5)
C1 C2 Fe1 C5 38.1(3)
C3 C2 Fe1 C5 -81.1(4)
C1 C2 Fe1 C6 -75.5(3)
C3 C2 Fe1 C6 165.3(3)
C1 C2 Fe1 C4 82.4(3)
C3 C2 Fe1 C4 -36.8(3)
C1 C2 Fe1 C3 119.2(4)
C9 C10 Fe1 C8 -37.6(2)
C6 C10 Fe1 C8 82.1(3)
C9 C10 Fe1 C7 -81.7(3)
C6 C10 Fe1 C7 38.0(2)
C6 C10 Fe1 C9 119.7(4)
C9 C10 Fe1 C1 167.7(3)
C6 C10 Fe1 C1 -72.5(3)
C9 C10 Fe1 C2 -156.7(5)
C6 C10 Fe1 C2 -37.0(7)
C9 C10 Fe1 C5 125.2(3)
C6 C10 Fe1 C5 -115.1(3)
C9 C10 Fe1 C6 -119.7(4)
C9 C10 Fe1 C4 81.8(3)
C6 C10 Fe1 C4 -158.5(3)
C9 C10 Fe1 C3 46.8(6)
C6 C10 Fe1 C3 166.6(5)
C1 C5 Fe1 C8 -158.2(6)
C4 C5 Fe1 C8 -38.8(9)
C1 C5 Fe1 C7 40.5(6)
C4 C5 Fe1 C7 159.8(4)
C1 C5 Fe1 C9 164.2(3)
C4 C5 Fe1 C9 -76.5(4)
C4 C5 Fe1 C1 119.3(4)
C1 C5 Fe1 C2 -37.7(3)
C4 C5 Fe1 C2 81.6(3)
C1 C5 Fe1 C10 121.5(3)
C4 C5 Fe1 C10 -119.2(3)
C1 C5 Fe1 C6 77.5(3)
C4 C5 Fe1 C6 -163.1(3)
C1 C5 Fe1 C4 -119.3(4)
C1 C5 Fe1 C3 -81.6(3)
C4 C5 Fe1 C3 37.7(3)
C7 C6 Fe1 C8 37.4(2)
C10 C6 Fe1 C8 -81.0(3)
C11 C6 Fe1 C8 159.0(4)
C10 C6 Fe1 C7 -118.5(3)
C11 C6 Fe1 C7 121.5(5)
C7 C6 Fe1 C9 80.9(3)
C10 C6 Fe1 C9 -37.6(3)
C11 C6 Fe1 C9 -157.6(4)
C7 C6 Fe1 C1 -115.7(3)
C10 C6 Fe1 C1 125.9(3)
C11 C6 Fe1 C1 5.9(4)
C7 C6 Fe1 C2 -75.3(3)
C10 C6 Fe1 C2 166.2(3)
C11 C6 Fe1 C2 46.2(4)
C7 C6 Fe1 C10 118.5(3)
C11 C6 Fe1 C10 -120.0(5)
C7 C6 Fe1 C5 -156.8(3)
C10 C6 Fe1 C5 84.7(3)
C11 C6 Fe1 C5 -35.3(4)
C7 C6 Fe1 C4 172.8(4)
C10 C6 Fe1 C4 54.3(5)
C11 C6 Fe1 C4 -65.7(6)
C7 C6 Fe1 C3 -47.2(6)
C10 C6 Fe1 C3 -165.7(5)
C11 C6 Fe1 C3 74.3(7)
C3 C4 Fe1 C8 -74.3(3)
C5 C4 Fe1 C8 167.6(3)
C3 C4 Fe1 C7 -35.1(7)
C5 C4 Fe1 C7 -153.2(5)
C3 C4 Fe1 C9 -116.9(3)
C5 C4 Fe1 C9 125.0(3)
C3 C4 Fe1 C1 80.6(3)
C5 C4 Fe1 C1 -37.5(3)
C3 C4 Fe1 C2 37.3(3)
C5 C4 Fe1 C2 -80.8(3)
C3 C4 Fe1 C10 -160.6(3)
C5 C4 Fe1 C10 81.3(3)
C3 C4 Fe1 C5 118.1(4)
C3 C4 Fe1 C6 159.5(4)
C5 C4 Fe1 C6 41.4(6)
C5 C4 Fe1 C3 -118.1(4)
C4 C3 Fe1 C8 124.8(3)
C2 C3 Fe1 C8 -115.2(3)
C4 C3 Fe1 C7 167.0(3)
C2 C3 Fe1 C7 -73.0(4)
C4 C3 Fe1 C9 82.6(4)
C2 C3 Fe1 C9 -157.4(3)
C4 C3 Fe1 C1 -82.6(3)
C2 C3 Fe1 C1 37.4(3)
C4 C3 Fe1 C2 -120.0(5)
C4 C3 Fe1 C10 48.1(7)
C2 C3 Fe1 C10 168.1(5)
C4 C3 Fe1 C5 -38.7(3)
C2 C3 Fe1 C5 81.3(3)
C4 C3 Fe1 C6 -157.8(5)
C2 C3 Fe1 C6 -37.8(7)
C2 C3 Fe1 C4 120.0(5)
C20 C16 Fe2 C15 165.3(2)
C17 C16 Fe2 C15 -76.1(3)
P1 C16 Fe2 C15 42.5(4)
C20 C16 Fe2 C13 81.7(3)
C17 C16 Fe2 C13 -159.8(2)
P1 C16 Fe2 C13 -41.1(4)
C20 C16 Fe2 C14 123.5(2)
C17 C16 Fe2 C14 -117.9(2)
P1 C16 Fe2 C14 0.8(4)
C20 C16 Fe2 C17 -118.6(3)
P1 C16 Fe2 C17 118.6(4)
C17 C16 Fe2 C20 118.6(3)
P1 C16 Fe2 C20 -122.8(4)
C20 C16 Fe2 C12 47.3(5)
C17 C16 Fe2 C12 165.9(4)
P1 C16 Fe2 C12 -75.4(5)
C20 C16 Fe2 C19 -37.4(2)
C17 C16 Fe2 C19 81.2(2)
P1 C16 Fe2 C19 -160.1(3)
C20 C16 Fe2 C18 -80.8(2)
C17 C16 Fe2 C18 37.8(2)
P1 C16 Fe2 C18 156.4(3)
C20 C16 Fe2 C11 -162.8(4)
C17 C16 Fe2 C11 -44.2(5)
P1 C16 Fe2 C11 74.5(5)
C14 C15 Fe2 C16 -76.6(3)
C11 C15 Fe2 C16 164.2(2)
C14 C15 Fe2 C13 37.6(3)
C11 C15 Fe2 C13 -81.6(3)
C11 C15 Fe2 C14 -119.2(4)
C14 C15 Fe2 C17 -118.9(3)
C11 C15 Fe2 C17 121.9(2)
C14 C15 Fe2 C20 -44.0(7)
C11 C15 Fe2 C20 -163.2(5)
C14 C15 Fe2 C12 82.0(3)
C11 C15 Fe2 C12 -37.1(2)
C14 C15 Fe2 C19 166.9(4)
C11 C15 Fe2 C19 47.8(5)
C14 C15 Fe2 C18 -160.7(2)
C11 C15 Fe2 C18 80.2(3)
C14 C15 Fe2 C11 119.2(4)
C14 C13 Fe2 C16 79.4(3)
C12 C13 Fe2 C16 -160.8(3)
C14 C13 Fe2 C15 -37.9(2)
C12 C13 Fe2 C15 81.9(3)
C12 C13 Fe2 C14 119.8(4)
C14 C13 Fe2 C17 43.0(5)
C12 C13 Fe2 C17 162.8(4)
C14 C13 Fe2 C20 123.1(2)
C12 C13 Fe2 C20 -117.1(3)
C14 C13 Fe2 C12 -119.8(4)
C14 C13 Fe2 C19 164.3(2)
C12 C13 Fe2 C19 -75.8(3)
C14 C13 Fe2 C18 -161.4(5)
C12 C13 Fe2 C18 -41.6(6)
C14 C13 Fe2 C11 -81.7(3)
C12 C13 Fe2 C11 38.1(3)
C13 C14 Fe2 C16 -118.6(3)
C15 C14 Fe2 C16 122.2(3)
C13 C14 Fe2 C15 119.2(3)
C15 C14 Fe2 C13 -119.2(3)
C13 C14 Fe2 C17 -162.0(2)
C15 C14 Fe2 C17 78.8(3)
C13 C14 Fe2 C20 -76.2(3)
C15 C14 Fe2 C20 164.6(2)
C13 C14 Fe2 C12 37.8(2)
C15 C14 Fe2 C12 -81.4(3)
C13 C14 Fe2 C19 -44.2(6)
C15 C14 Fe2 C19 -163.4(5)
C13 C14 Fe2 C18 165.0(4)
C15 C14 Fe2 C18 45.8(5)
C13 C14 Fe2 C11 81.5(3)
C15 C14 Fe2 C11 -37.6(3)
C18 C17 Fe2 C16 118.6(3)
C18 C17 Fe2 C15 -118.6(2)
C16 C17 Fe2 C15 122.7(2)
C18 C17 Fe2 C13 168.2(4)
C16 C17 Fe2 C13 49.6(5)
C18 C17 Fe2 C14 -160.7(2)
C16 C17 Fe2 C14 80.7(3)
C18 C17 Fe2 C20 80.2(3)
C16 C17 Fe2 C20 -38.5(2)
C18 C17 Fe2 C12 -45.8(6)
C16 C17 Fe2 C12 -164.4(5)
C18 C17 Fe2 C19 36.9(2)
C16 C17 Fe2 C19 -81.8(2)
C16 C17 Fe2 C18 -118.6(3)
C18 C17 Fe2 C11 -77.5(3)
C16 C17 Fe2 C11 163.9(2)
C19 C20 Fe2 C16 -119.1(3)
C19 C20 Fe2 C15 -161.4(5)
C16 C20 Fe2 C15 -42.4(7)
C19 C20 Fe2 C13 123.5(3)
C16 C20 Fe2 C13 -117.5(2)
C19 C20 Fe2 C14 165.0(3)
C16 C20 Fe2 C14 -76.0(3)
C19 C20 Fe2 C17 -80.6(3)
C16 C20 Fe2 C17 38.5(2)
C19 C20 Fe2 C12 80.2(3)
C16 C20 Fe2 C12 -160.7(2)
C16 C20 Fe2 C19 119.1(3)
C19 C20 Fe2 C18 -36.9(2)
C16 C20 Fe2 C18 82.1(2)
C19 C20 Fe2 C11 46.6(5)
C16 C20 Fe2 C11 165.7(4)
C11 C12 Fe2 C16 165.1(4)
C13 C12 Fe2 C16 46.9(5)
C11 C12 Fe2 C15 37.1(2)
C13 C12 Fe2 C15 -81.1(3)
C11 C12 Fe2 C13 118.2(4)
C11 C12 Fe2 C14 81.1(3)
C13 C12 Fe2 C14 -37.1(3)
C11 C12 Fe2 C17 -42.6(6)
C13 C12 Fe2 C17 -160.8(5)
C11 C12 Fe2 C20 -160.1(2)
C13 C12 Fe2 C20 81.7(3)
C11 C12 Fe2 C19 -118.1(2)
C13 C12 Fe2 C19 123.7(3)
C11 C12 Fe2 C18 -76.7(3)
C13 C12 Fe2 C18 165.1(3)
C13 C12 Fe2 C11 -118.2(4)
C20 C19 Fe2 C16 38.5(3)
C18 C19 Fe2 C16 -81.9(2)
C20 C19 Fe2 C15 165.6(4)
C18 C19 Fe2 C15 45.1(5)
C20 C19 Fe2 C13 -75.8(3)
C18 C19 Fe2 C13 163.8(2)
C20 C19 Fe2 C14 -42.2(6)
C18 C19 Fe2 C14 -162.7(5)
C20 C19 Fe2 C17 83.4(3)
C18 C19 Fe2 C17 -37.1(2)
C18 C19 Fe2 C20 -120.4(3)
C20 C19 Fe2 C12 -117.8(3)
C18 C19 Fe2 C12 121.7(2)
C20 C19 Fe2 C18 120.4(3)
C20 C19 Fe2 C11 -160.1(3)
C18 C19 Fe2 C11 79.5(3)
C19 C18 Fe2 C16 81.7(2)
C17 C18 Fe2 C16 -38.7(2)
C19 C18 Fe2 C15 -160.6(2)
C17 C18 Fe2 C15 78.9(3)
C19 C18 Fe2 C13 -45.3(6)
C17 C18 Fe2 C13 -165.7(5)
C19 C18 Fe2 C14 166.2(4)
C17 C18 Fe2 C14 45.8(5)
C19 C18 Fe2 C17 120.4(3)
C19 C18 Fe2 C20 36.9(2)
C17 C18 Fe2 C20 -83.6(3)
C19 C18 Fe2 C12 -77.0(3)
C17 C18 Fe2 C12 162.6(2)
C17 C18 Fe2 C19 -120.4(3)
C19 C18 Fe2 C11 -118.5(2)
C17 C18 Fe2 C11 121.0(2)
C15 C11 Fe2 C16 -42.6(5)
C12 C11 Fe2 C16 -162.8(4)
C6 C11 Fe2 C16 77.3(6)
C12 C11 Fe2 C15 -120.2(3)
C6 C11 Fe2 C15 119.9(5)
C15 C11 Fe2 C13 81.6(3)
C12 C11 Fe2 C13 -38.7(2)
C6 C11 Fe2 C13 -158.6(5)
C15 C11 Fe2 C14 37.9(3)
C12 C11 Fe2 C14 -82.3(3)
C6 C11 Fe2 C14 157.8(5)
C15 C11 Fe2 C17 -76.1(3)
C12 C11 Fe2 C17 163.7(2)
C6 C11 Fe2 C17 43.8(5)
C15 C11 Fe2 C20 166.9(4)
C12 C11 Fe2 C20 46.7(5)
C6 C11 Fe2 C20 -73.2(6)
C15 C11 Fe2 C12 120.2(3)
C6 C11 Fe2 C12 -119.9(5)
C15 C11 Fe2 C19 -159.6(2)
C12 C11 Fe2 C19 80.1(3)
C6 C11 Fe2 C19 -39.8(5)
C15 C11 Fe2 C18 -117.8(3)
C12 C11 Fe2 C18 122.0(2)
C6 C11 Fe2 C18 2.1(5)
